data_2222657
loop_
_publ_author_name
'Yan, Cong-Yan'
'Wang, Guang-Zhou'
'Zhou, Cheng-He'

_publ_section_title (<i>Z</i>)-1-(2,4-Difluorophenyl)-3-phenyl-2-(1<i>H</i>-1,2,4-triazol-1-yl)prop-2-en-1-one
_journal_coeditor_code CV2596
_journal_issue 8
_journal_name_full 'Acta Crystallographica Section E'
_journal_page_first o2054
_journal_paper_doi 10.1107/S1600536809029821
_journal_volume 65
_journal_year 2009
_chemical_formula_iupac 'C17 H11 F2 N3 O'
_chemical_formula_moiety 'C17 H11 F2 N3 O'
_chemical_formula_sum 'C17 H11 F2 N3 O'
_chemical_formula_weight 311.29
_chemical_name_systematic
;
(<i>Z</i>)-1-(2,4-Difluorophenyl)-3-phenyl-2-(1<i>H</i>-1,2,4-triazol-
1-yl)prop-2-en-1-one
;
_space_group_IT_number 14
_symmetry_cell_setting monoclinic
_symmetry_space_group_name_Hall '-P 2yn'
_symmetry_space_group_name_H-M 'P 1 21/n 1'
_atom_sites_solution_hydrogens geom
_atom_sites_solution_primary direct
_atom_sites_solution_secondary difmap
_audit_creation_method SHELXL-97
_cell_angle_alpha 90.00
_cell_angle_beta 108.067(2)
_cell_angle_gamma 90.00
_cell_formula_units_Z 4
_cell_length_a 11.7595(16)
_cell_length_b 7.5800(10)
_cell_length_c 17.068(2)
_cell_measurement_reflns_used 2124
_cell_measurement_temperature 296(2)
_cell_measurement_theta_max 23.67
_cell_measurement_theta_min 2.51
_cell_volume 1446.4(3)
_computing_cell_refinement 'SAINT-Plus (Bruker, 1997)'
_computing_data_collection 'SMART (Bruker, 1997)'
_computing_data_reduction 'SAINT-Plus (Bruker, 1997)'
_computing_molecular_graphics 'SHELXTL (Sheldrick, 2008)'
_computing_publication_material 'SHELXTL (Sheldrick, 2008)'
_computing_structure_refinement 'SHELXL97 (Sheldrick, 2008)'
_computing_structure_solution 'SHELXS97 (Sheldrick, 2008)'
_diffrn_ambient_temperature 296(2)
_diffrn_measured_fraction_theta_full 0.999
_diffrn_measured_fraction_theta_max 0.999
_diffrn_measurement_device_type 'Bruker SMART CCD area-detector'
_diffrn_measurement_method '\f and \w'
_diffrn_radiation_monochromator graphite
_diffrn_radiation_source 'fine-focus sealed tube'
_diffrn_radiation_type MoK\a
_diffrn_radiation_wavelength 0.71073
_diffrn_reflns_av_R_equivalents 0.0286
_diffrn_reflns_av_sigmaI/netI 0.0262
_diffrn_reflns_limit_h_max 14
_diffrn_reflns_limit_h_min -14
_diffrn_reflns_limit_k_max 9
_diffrn_reflns_limit_k_min -9
_diffrn_reflns_limit_l_max 20
_diffrn_reflns_limit_l_min -20
_diffrn_reflns_number 10616
_diffrn_reflns_theta_full 25.50
_diffrn_reflns_theta_max 25.50
_diffrn_reflns_theta_min 2.51
_exptl_absorpt_coefficient_mu 0.110
_exptl_absorpt_correction_T_max 0.9848
_exptl_absorpt_correction_T_min 0.9731
_exptl_absorpt_correction_type multi-scan
_exptl_absorpt_process_details '(SADABS; Sheldrick, 1997)'
_exptl_crystal_colour colourless
_exptl_crystal_density_diffrn 1.429
_exptl_crystal_density_method 'not measured'
_exptl_crystal_description block
_exptl_crystal_F_000 640
_exptl_crystal_size_max 0.25
_exptl_crystal_size_mid 0.21
_exptl_crystal_size_min 0.14
_refine_diff_density_max 0.114
_refine_diff_density_min -0.186
_refine_ls_extinction_method none
_refine_ls_goodness_of_fit_ref 1.016
_refine_ls_hydrogen_treatment constr
_refine_ls_matrix_type full
_refine_ls_number_parameters 208
_refine_ls_number_reflns 2681
_refine_ls_number_restraints 0
_refine_ls_restrained_S_all 1.016
_refine_ls_R_factor_all 0.0620
_refine_ls_R_factor_gt 0.0395
_refine_ls_shift/su_max 0.000
_refine_ls_shift/su_mean 0.000
_refine_ls_structure_factor_coef Fsqd
_refine_ls_weighting_details 'calc w=1/[\s^2^(Fo^2^)+(0.0432P)^2^+0.2887P] where P=(Fo^2^+2Fc^2^)/3'
_refine_ls_weighting_scheme calc
_refine_ls_wR_factor_gt 0.0881
_refine_ls_wR_factor_ref 0.1012
_reflns_number_gt 1940
_reflns_number_total 2681
_reflns_threshold_expression I>2\s(I)
_cod_data_source_file cv2596.cif
_cod_data_source_block I
_cod_depositor_comments
;
The following automatic conversions were performed:
'_symmetry_cell_setting' value 'Monoclinic' changed to 'monoclinic'
according to '/home/saulius/struct/CIF-dictionaries/cif_core.dic'
dictionary named 'cif_core.dic' version 2.4.1 from 2010-06-29.

Automatic conversion script
Id: cif_fix_enum 1527 2010-12-29 10:47:43Z saulius 

The following automatic conversions were performed:

'_symmetry_cell_setting' value 'Monoclinic' changed to 'monoclinic'
according to /home/saulius/struct/CIF-dictionaries/cif_core.dic
dictionary named 'cif_core.dic' version 2.4.1 from 2010-06-29.

Automatic conversion script
Id: cif_fix_values 1715 2011-07-08 13:25:40Z adriana 
;
_cod_original_sg_symbol_H-M 'P 21/n'
_cod_database_code 2222657
_cod_database_fobs_code 2222657

loop_
_symmetry_equiv_pos_as_xyz
'x, y, z'
'-x+1/2, y+1/2, -z+1/2'
'-x, -y, -z'
'x-1/2, -y-1/2, z-1/2'

loop_
_atom_site_type_symbol
_atom_site_label
_atom_site_fract_x
_atom_site_fract_y
_atom_site_fract_z
_atom_site_U_iso_or_equiv
_atom_site_adp_type
_atom_site_calc_flag
_atom_site_refinement_flags
_atom_site_occupancy
_atom_site_disorder_assembly
_atom_site_disorder_group
C C1 0.37404(14) 0.4189(2) 0.17104(10) 0.0410(4) Uani d . 1 . .
C C2 0.32338(16) 0.3486(2) 0.22725(10) 0.0485(5) Uani d . 1 . .
C C3 0.20317(17) 0.3192(3) 0.20996(12) 0.0563(5) Uani d . 1 . .
H H3 0.1718 0.2696 0.2486 0.068 Uiso calc R 1 . .
C C4 0.13143(16) 0.3665(3) 0.13310(13) 0.0540(5) Uani d . 1 . .
C C5 0.17475(16) 0.4363(3) 0.07450(12) 0.0554(5) Uani d . 1 . .
H H5 0.1236 0.4666 0.0228 0.066 Uiso calc R 1 . .
C C6 0.29653(15) 0.4609(2) 0.09396(11) 0.0463(4) Uani d . 1 . .
H H6 0.3275 0.5068 0.0543 0.056 Uiso calc R 1 . .
C C7 0.50387(15) 0.4647(2) 0.19524(10) 0.0455(4) Uani d . 1 . .
C C8 0.57636(13) 0.4110(2) 0.14180(9) 0.0380(4) Uani d . 1 . .
C C9 0.54142(14) 0.2954(2) 0.07984(10) 0.0394(4) Uani d . 1 . .
H H9 0.4616 0.2613 0.0658 0.047 Uiso calc R 1 . .
C C10 0.60984(14) 0.2144(2) 0.03078(10) 0.0371(4) Uani d . 1 . .
C C11 0.54836(15) 0.1629(2) -0.04971(10) 0.0427(4) Uani d . 1 . .
H H11 0.4664 0.1823 -0.0707 0.051 Uiso calc R 1 . .
C C12 0.60760(17) 0.0835(2) -0.09852(11) 0.0511(5) Uani d . 1 . .
H H12 0.5661 0.0534 -0.1527 0.061 Uiso calc R 1 . .
C C13 0.72778(18) 0.0488(3) -0.06717(12) 0.0574(5) Uani d . 1 . .
H H13 0.7677 -0.0051 -0.1000 0.069 Uiso calc R 1 . .
C C14 0.78932(17) 0.0939(3) 0.01321(13) 0.0571(5) Uani d . 1 . .
H H14 0.8703 0.0677 0.0347 0.068 Uiso calc R 1 . .
C C15 0.73151(15) 0.1777(2) 0.06192(11) 0.0472(4) Uani d . 1 . .
H H15 0.7740 0.2096 0.1156 0.057 Uiso calc R 1 . .
C C16 0.78369(16) 0.4806(3) 0.23361(11) 0.0540(5) Uani d . 1 . .
H H16 0.7819 0.4182 0.2801 0.065 Uiso calc R 1 . .
C C17 0.83462(16) 0.6374(3) 0.15148(11) 0.0531(5) Uani d . 1 . .
H H17 0.8810 0.7101 0.1297 0.064 Uiso calc R 1 . .
F F1 0.39533(10) 0.30437(19) 0.30320(7) 0.0792(4) Uani d . 1 . .
F F2 0.01212(10) 0.3410(2) 0.11449(8) 0.0874(4) Uani d . 1 . .
N N1 0.69278(12) 0.48896(18) 0.16383(8) 0.0401(3) Uani d . 1 . .
N N2 0.72498(12) 0.5930(2) 0.10902(9) 0.0479(4) Uani d . 1 . .
N N3 0.87605(13) 0.5715(2) 0.22846(10) 0.0589(4) Uani d . 1 . .
O O1 0.55016(12) 0.5454(2) 0.25844(8) 0.0737(5) Uani d . 1 . .

loop_
_atom_site_aniso_label
_atom_site_aniso_U_11
_atom_site_aniso_U_22
_atom_site_aniso_U_33
_atom_site_aniso_U_12
_atom_site_aniso_U_13
_atom_site_aniso_U_23
C1 0.0413(9) 0.0420(10) 0.0427(9) 0.0005(7) 0.0173(8) -0.0015(8)
C2 0.0525(11) 0.0558(11) 0.0415(10) 0.0108(9) 0.0209(9) 0.0054(9)
C3 0.0586(12) 0.0590(12) 0.0646(13) 0.0022(9) 0.0386(10) 0.0056(10)
C4 0.0387(10) 0.0577(12) 0.0700(13) -0.0016(9) 0.0232(9) -0.0048(10)
C5 0.0458(11) 0.0632(13) 0.0541(11) 0.0015(9) 0.0110(9) 0.0039(10)
C6 0.0463(10) 0.0495(11) 0.0461(10) -0.0032(8) 0.0187(8) 0.0062(8)
C7 0.0456(10) 0.0500(11) 0.0404(9) -0.0005(8) 0.0128(8) -0.0037(8)
C8 0.0351(9) 0.0424(9) 0.0352(9) -0.0025(7) 0.0092(7) 0.0018(8)
C9 0.0360(9) 0.0425(10) 0.0397(9) -0.0043(7) 0.0119(7) 0.0036(8)
C10 0.0390(9) 0.0339(9) 0.0392(9) -0.0049(7) 0.0133(7) 0.0017(7)
C11 0.0425(9) 0.0406(10) 0.0432(9) -0.0066(8) 0.0107(8) -0.0015(8)
C12 0.0644(12) 0.0473(11) 0.0429(10) -0.0099(9) 0.0188(9) -0.0077(8)
C13 0.0660(14) 0.0501(12) 0.0645(13) -0.0019(9) 0.0324(11) -0.0123(10)
C14 0.0443(10) 0.0554(12) 0.0722(13) 0.0062(9) 0.0192(10) -0.0041(11)
C15 0.0454(10) 0.0488(11) 0.0443(10) -0.0006(8) 0.0094(8) -0.0027(8)
C16 0.0474(11) 0.0662(13) 0.0409(10) -0.0057(9) 0.0030(8) -0.0005(9)
C17 0.0427(10) 0.0596(12) 0.0579(12) -0.0127(9) 0.0170(9) -0.0074(10)
F1 0.0713(8) 0.1213(11) 0.0491(7) 0.0211(7) 0.0247(6) 0.0255(7)
F2 0.0441(7) 0.1161(11) 0.1074(10) -0.0115(7) 0.0313(7) -0.0038(9)
N1 0.0364(8) 0.0457(8) 0.0359(7) -0.0048(6) 0.0079(6) -0.0025(6)
N2 0.0423(8) 0.0544(9) 0.0476(9) -0.0067(7) 0.0148(7) 0.0024(7)
N3 0.0430(9) 0.0758(12) 0.0519(10) -0.0112(8) 0.0060(7) -0.0113(9)
O1 0.0555(9) 0.1069(12) 0.0594(9) -0.0111(8) 0.0190(7) -0.0381(9)

loop_
_atom_type_symbol
_atom_type_description
_atom_type_scat_dispersion_real
_atom_type_scat_dispersion_imag
_atom_type_scat_source
C C 0.0033 0.0016 'International Tables Vol C Tables 4.2.6.8 and 6.1.1.4'
H H 0.0000 0.0000 'International Tables Vol C Tables 4.2.6.8 and 6.1.1.4'
N N 0.0061 0.0033 'International Tables Vol C Tables 4.2.6.8 and 6.1.1.4'
O O 0.0106 0.0060 'International Tables Vol C Tables 4.2.6.8 and 6.1.1.4'
F F 0.0171 0.0103 'International Tables Vol C Tables 4.2.6.8 and 6.1.1.4'

loop_
_geom_angle_atom_site_label_1
_geom_angle_atom_site_label_2
_geom_angle_atom_site_label_3
_geom_angle_site_symmetry_1
_geom_angle_site_symmetry_3
_geom_angle
_geom_angle_publ_flag
C2 C1 C6 . . 116.68(15) ?
C2 C1 C7 . . 121.38(15) ?
C6 C1 C7 . . 121.63(15) ?
F1 C2 C3 . . 117.62(16) ?
F1 C2 C1 . . 118.97(16) ?
C3 C2 C1 . . 123.41(17) ?
C4 C3 C2 . . 116.88(17) ?
C4 C3 H3 . . 121.6 ?
C2 C3 H3 . . 121.6 ?
F2 C4 C5 . . 118.67(18) ?
F2 C4 C3 . . 118.26(17) ?
C5 C4 C3 . . 123.06(17) ?
C4 C5 C6 . . 118.19(17) ?
C4 C5 H5 . . 120.9 ?
C6 C5 H5 . . 120.9 ?
C5 C6 C1 . . 121.76(16) ?
C5 C6 H6 . . 119.1 ?
C1 C6 H6 . . 119.1 ?
O1 C7 C8 . . 119.98(16) ?
O1 C7 C1 . . 120.11(16) ?
C8 C7 C1 . . 119.91(14) ?
C9 C8 N1 . . 120.88(14) ?
C9 C8 C7 . . 124.84(15) ?
N1 C8 C7 . . 114.23(14) ?
C8 C9 C10 . . 129.73(15) ?
C8 C9 H9 . . 115.1 ?
C10 C9 H9 . . 115.1 ?
C15 C10 C11 . . 118.54(15) ?
C15 C10 C9 . . 123.22(15) ?
C11 C10 C9 . . 118.14(14) ?
C12 C11 C10 . . 120.82(16) ?
C12 C11 H11 . . 119.6 ?
C10 C11 H11 . . 119.6 ?
C13 C12 C11 . . 120.02(17) ?
C13 C12 H12 . . 120.0 ?
C11 C12 H12 . . 120.0 ?
C12 C13 C14 . . 119.91(17) ?
C12 C13 H13 . . 120.0 ?
C14 C13 H13 . . 120.0 ?
C15 C14 C13 . . 120.53(17) ?
C15 C14 H14 . . 119.7 ?
C13 C14 H14 . . 119.7 ?
C14 C15 C10 . . 120.13(16) ?
C14 C15 H15 . . 119.9 ?
C10 C15 H15 . . 119.9 ?
N3 C16 N1 . . 111.51(17) ?
N3 C16 H16 . . 124.2 ?
N1 C16 H16 . . 124.2 ?
N2 C17 N3 . . 116.09(17) ?
N2 C17 H17 . . 122.0 ?
N3 C17 H17 . . 122.0 ?
C16 N1 N2 . . 108.90(14) ?
C16 N1 C8 . . 130.75(15) ?
N2 N1 C8 . . 120.34(12) ?
C17 N2 N1 . . 101.76(14) ?
C16 N3 C17 . . 101.74(15) ?

loop_
_geom_bond_atom_site_label_1
_geom_bond_atom_site_label_2
_geom_bond_site_symmetry_2
_geom_bond_distance
_geom_bond_publ_flag
C1 C2 . 1.384(2) ?
C1 C6 . 1.385(2) ?
C1 C7 . 1.494(2) ?
C2 F1 . 1.3521(19) ?
C2 C3 . 1.370(2) ?
C3 C4 . 1.369(3) ?
C3 H3 . 0.9300 ?
C4 F2 . 1.353(2) ?
C4 C5 . 1.362(3) ?
C5 C6 . 1.379(2) ?
C5 H5 . 0.9300 ?
C6 H6 . 0.9300 ?
C7 O1 . 1.212(2) ?
C7 C8 . 1.485(2) ?
C8 C9 . 1.336(2) ?
C8 N1 . 1.4302(19) ?
C9 C10 . 1.464(2) ?
C9 H9 . 0.9300 ?
C10 C15 . 1.391(2) ?
C10 C11 . 1.395(2) ?
C11 C12 . 1.379(2) ?
C11 H11 . 0.9300 ?
C12 C13 . 1.373(3) ?
C12 H12 . 0.9300 ?
C13 C14 . 1.381(3) ?
C13 H13 . 0.9300 ?
C14 C15 . 1.381(2) ?
C14 H14 . 0.9300 ?
C15 H15 . 0.9300 ?
C16 N3 . 1.312(2) ?
C16 N1 . 1.332(2) ?
C16 H16 . 0.9300 ?
C17 N2 . 1.312(2) ?
C17 N3 . 1.348(2) ?
C17 H17 . 0.9300 ?
N1 N2 . 1.3640(19) ?

loop_
_geom_hbond_atom_site_label_D
_geom_hbond_atom_site_label_H
_geom_hbond_atom_site_label_A
_geom_hbond_site_symmetry_A
_geom_hbond_distance_DH
_geom_hbond_distance_HA
_geom_hbond_distance_DA
_geom_hbond_angle_DHA
_geom_hbond_publ_flag
C15 H15 N1 . 0.93 2.56 3.048(2) 113.1 no
C12 H12 N3 4_565 0.93 2.68 3.540(2) 153.6 yes
C17 H17 F1 2_655 0.93 2.62 3.280(2) 128.4 yes

loop_
_geom_torsion_atom_site_label_1
_geom_torsion_atom_site_label_2
_geom_torsion_atom_site_label_3
_geom_torsion_atom_site_label_4
_geom_torsion_site_symmetry_1
_geom_torsion_site_symmetry_2
_geom_torsion_site_symmetry_3
_geom_torsion_site_symmetry_4
_geom_torsion
_geom_torsion_publ_flag
C6 C1 C2 F1 . . . . 179.59(16) ?
C7 C1 C2 F1 . . . . -6.6(3) ?
C6 C1 C2 C3 . . . . 0.2(3) ?
C7 C1 C2 C3 . . . . 173.98(17) ?
F1 C2 C3 C4 . . . . 179.31(17) ?
C1 C2 C3 C4 . . . . -1.3(3) ?
C2 C3 C4 F2 . . . . -179.28(17) ?
C2 C3 C4 C5 . . . . 1.3(3) ?
F2 C4 C5 C6 . . . . -179.65(17) ?
C3 C4 C5 C6 . . . . -0.3(3) ?
C4 C5 C6 C1 . . . . -0.9(3) ?
C2 C1 C6 C5 . . . . 0.9(3) ?
C7 C1 C6 C5 . . . . -172.81(17) ?
C2 C1 C7 O1 . . . . -46.0(3) ?
C6 C1 C7 O1 . . . . 127.4(2) ?
C2 C1 C7 C8 . . . . 133.93(18) ?
C6 C1 C7 C8 . . . . -52.6(2) ?
O1 C7 C8 C9 . . . . 166.95(18) ?
C1 C7 C8 C9 . . . . -13.0(3) ?
O1 C7 C8 N1 . . . . -10.6(2) ?
C1 C7 C8 N1 . . . . 169.46(14) ?
N1 C8 C9 C10 . . . . 6.8(3) ?
C7 C8 C9 C10 . . . . -170.57(16) ?
C8 C9 C10 C15 . . . . 31.5(3) ?
C8 C9 C10 C11 . . . . -152.16(17) ?
C15 C10 C11 C12 . . . . -2.5(2) ?
C9 C10 C11 C12 . . . . -179.05(15) ?
C10 C11 C12 C13 . . . . 2.2(3) ?
C11 C12 C13 C14 . . . . -0.2(3) ?
C12 C13 C14 C15 . . . . -1.5(3) ?
C13 C14 C15 C10 . . . . 1.2(3) ?
C11 C10 C15 C14 . . . . 0.8(2) ?
C9 C10 C15 C14 . . . . 177.13(16) ?
N3 C16 N1 N2 . . . . -0.9(2) ?
N3 C16 N1 C8 . . . . 179.80(16) ?
C9 C8 N1 C16 . . . . -118.1(2) ?
C7 C8 N1 C16 . . . . 59.6(2) ?
C9 C8 N1 N2 . . . . 62.6(2) ?
C7 C8 N1 N2 . . . . -119.70(16) ?
N3 C17 N2 N1 . . . . 0.1(2) ?
C16 N1 N2 C17 . . . . 0.46(18) ?
C8 N1 N2 C17 . . . . 179.89(15) ?
N1 C16 N3 C17 . . . . 0.8(2) ?
N2 C17 N3 C16 . . . . -0.5(2) ?

loop_
_cod_related_entry_id
_cod_related_entry_database
_cod_related_entry_code
1 ChemSpider 24742975
